data_4314077
loop_
_publ_author_name
'Kunal K. Kamar'
'Srijit Das'
'Chen-Hsiung Hung'
'Alfonso Casti\~neiras'
'Michael D. Kuz'min'
'Conrado Rillo'
'Juan Bartolom\'e'
'Sreebrata Goswami'

_publ_section_title
;
 Design and Synthesis of a New Binucleating Ligand via Cobalt-Promoted C-N
 Bond Fusion Reaction. Ligand Isolation and Its Coordination to Nickel,
 Palladium, and Platinum
;
_journal_name_full 'Inorganic Chemistry'
_journal_page_first 5367
_journal_page_last 5375
_journal_paper_doi 10.1021/ic034313h
_journal_volume 42
_journal_year 2003
_chemical_formula_sum 'C16 H14 Cl N5 O4'
_chemical_formula_weight 375.77
_chemical_name_systematic
; 
 ? 
;
_space_group_IT_number 14
_symmetry_cell_setting monoclinic
_symmetry_space_group_name_Hall '-P 2ybc'
_symmetry_space_group_name_H-M 'P 1 21/c 1'
_atom_sites_solution_hydrogens difmap
_atom_sites_solution_primary direct
_atom_sites_solution_secondary difmap
_audit_creation_method SHELXL-97
_cell_angle_alpha 90.00
_cell_angle_beta 98.172(5)
_cell_angle_gamma 90.00
_cell_formula_units_Z 4
_cell_length_a 7.3393(19)
_cell_length_b 18.897(5)
_cell_length_c 12.505(3)
_cell_measurement_reflns_used 791
_cell_measurement_temperature 293(2)
_cell_measurement_theta_max 23.15
_cell_measurement_theta_min 2.81
_cell_volume 1716.7(8)
_computing_cell_refinement 'SAINT software (Bruker, 1997)'
_computing_data_collection 'SMART software (Bruker, 1997)'
_computing_data_reduction 'SAINT software (Bruker, 1997)'
_computing_molecular_graphics 'PLATON (Spek, 2002)'
_computing_publication_material 'SHELXL-97 (Sheldrick, 1997)'
_computing_structure_refinement 'SHELXL-97 (Sheldrick, 1997)'
_computing_structure_solution 'SHELXS-97 (Sheldrick, 1990)'
_diffrn_ambient_temperature 293(2)
_diffrn_measured_fraction_theta_full 0.991
_diffrn_measured_fraction_theta_max 0.991
_diffrn_measurement_device_type 'Bruker SMART CCD-1000'
_diffrn_measurement_method 'omega scans'
_diffrn_radiation_monochromator graphite
_diffrn_radiation_source 'fine-focus sealed tube'
_diffrn_radiation_type MoK\a
_diffrn_radiation_wavelength 0.71073
_diffrn_reflns_av_R_equivalents 0.0269
_diffrn_reflns_av_sigmaI/netI 0.0500
_diffrn_reflns_limit_h_max 9
_diffrn_reflns_limit_h_min -9
_diffrn_reflns_limit_k_max 23
_diffrn_reflns_limit_k_min 0
_diffrn_reflns_limit_l_max 0
_diffrn_reflns_limit_l_min -15
_diffrn_reflns_number 10588
_diffrn_reflns_theta_full 26.43
_diffrn_reflns_theta_max 26.43
_diffrn_reflns_theta_min 1.97
_diffrn_standards_decay_% 0
_exptl_absorpt_coefficient_mu 0.256
_exptl_absorpt_correction_T_max 0.9798
_exptl_absorpt_correction_T_min 0.9023
_exptl_absorpt_correction_type SADABS
_exptl_crystal_colour orange
_exptl_crystal_density_diffrn 1.454
_exptl_crystal_density_method 'not measured'
_exptl_crystal_description needle
_exptl_crystal_F_000 776
_exptl_crystal_size_max 0.41
_exptl_crystal_size_mid 0.09
_exptl_crystal_size_min 0.08
_refine_diff_density_max 0.664
_refine_diff_density_min -0.411
_refine_diff_density_rms 0.056
_refine_ls_extinction_method none
_refine_ls_goodness_of_fit_ref 1.026
_refine_ls_hydrogen_treatment constr
_refine_ls_matrix_type full
_refine_ls_number_parameters 235
_refine_ls_number_reflns 3493
_refine_ls_number_restraints 0
_refine_ls_restrained_S_all 1.026
_refine_ls_R_factor_all 0.1114
_refine_ls_R_factor_gt 0.0562
_refine_ls_shift/su_max 0.000
_refine_ls_shift/su_mean 0.000
_refine_ls_structure_factor_coef Fsqd
_refine_ls_weighting_details 'calc w=1/[\s^2^(Fo^2^)+(0.0813P)^2^+1.0988P] where P=(Fo^2^+2Fc^2^)/3'
_refine_ls_weighting_scheme calc
_refine_ls_wR_factor_gt 0.1434
_refine_ls_wR_factor_ref 0.1790
_reflns_number_gt 2053
_reflns_number_total 3493
_reflns_threshold_expression >2sigma(I)
_cod_data_source_file ic034313hsi20030630_015035.cif
_cod_data_source_block 03sgac02
_cod_database_code 4314077

loop_
_symmetry_equiv_pos_as_xyz
'x, y, z'
'-x, y+1/2, -z+1/2'
'-x, -y, -z'
'x, -y-1/2, z-1/2'

loop_
_atom_site_label
_atom_site_type_symbol
_atom_site_fract_x
_atom_site_fract_y
_atom_site_fract_z
_atom_site_U_iso_or_equiv
_atom_site_adp_type
_atom_site_occupancy
_atom_site_symmetry_multiplicity
_atom_site_calc_flag
_atom_site_refinement_flags
_atom_site_disorder_assembly
_atom_site_disorder_group
N1 N 0.5190(3) 0.13595(13) 0.35325(19) 0.0373(6) Uani 1 1 d . . .
H1A H 0.4519 0.1056 0.3283 0.045 Uiso 1 1 d R . .
N2 N 0.7480(4) 0.10287(15) 0.2523(2) 0.0505(7) Uani 1 1 d . . .
H2A H 0.8318 0.1174 0.2286 0.061 Uiso 1 1 d R . .
N3 N 0.7506(3) 0.01807(14) 0.4300(2) 0.0411(6) Uani 1 1 d . . .
N4 N 0.7152(4) -0.01694(14) 0.5089(2) 0.0435(7) Uani 1 1 d . . .
N5 N 0.7346(4) -0.02090(14) 0.6936(2) 0.0427(6) Uani 1 1 d . . .
C1 C 0.4467(4) 0.17886(17) 0.4221(3) 0.0446(8) Uani 1 1 d . . .
H1 H 0.3339 0.1658 0.4398 0.054 Uiso 1 1 d R . .
C2 C 0.5376(5) 0.23730(18) 0.4621(3) 0.0528(9) Uani 1 1 d . . .
H2 H 0.4885 0.2589 0.5067 0.063 Uiso 1 1 d R . .
C3 C 0.7040(5) 0.25236(19) 0.4286(3) 0.0583(10) Uani 1 1 d . . .
H3 H 0.7588 0.2881 0.4579 0.070 Uiso 1 1 d R . .
C4 C 0.7752(5) 0.20971(19) 0.3579(3) 0.0545(9) Uani 1 1 d . . .
H4 H 0.8878 0.2177 0.3353 0.065 Uiso 1 1 d R . .
C5 C 0.6812(4) 0.14840(17) 0.3203(3) 0.0416(8) Uani 1 1 d . . .
C6 C 0.7055(4) 0.03060(18) 0.2385(3) 0.0444(8) Uani 1 1 d . . .
C7 C 0.6759(5) 0.0020(2) 0.1357(3) 0.0580(10) Uani 1 1 d . . .
H7 H 0.6834 0.0294 0.0814 0.070 Uiso 1 1 d R . .
C8 C 0.6398(5) -0.0690(3) 0.1217(3) 0.0662(11) Uani 1 1 d . . .
H8 H 0.6195 -0.0842 0.0492 0.079 Uiso 1 1 d R . .
C9 C 0.6294(5) -0.1118(2) 0.2092(3) 0.0636(11) Uani 1 1 d . . .
H9 H 0.6119 -0.1608 0.1952 0.076 Uiso 1 1 d R . .
C10 C 0.6593(5) -0.08486(19) 0.3120(3) 0.0524(9) Uani 1 1 d . . .
H10 H 0.6560 -0.1125 0.3688 0.063 Uiso 1 1 d R . .
C11 C 0.7004(4) -0.01374(17) 0.3277(3) 0.0409(7) Uani 1 1 d . . .
C12 C 0.7705(4) 0.01776(16) 0.6096(2) 0.0382(7) Uani 1 1 d . . .
C13 C 0.8498(4) 0.08414(18) 0.6203(3) 0.0477(8) Uani 1 1 d . . .
H13 H 0.8743 0.1088 0.5585 0.057 Uiso 1 1 d R . .
C14 C 0.8975(5) 0.11085(19) 0.7229(3) 0.0539(9) Uani 1 1 d . . .
H14 H 0.9602 0.1555 0.7249 0.065 Uiso 1 1 d R . .
C15 C 0.8662(5) 0.0710(2) 0.8095(3) 0.0520(9) Uani 1 1 d . . .
H15 H 0.8971 0.0867 0.8817 0.062 Uiso 1 1 d R . .
C16 C 0.7851(5) 0.0060(2) 0.7918(3) 0.0504(9) Uani 1 1 d . . .
H16 H 0.7479 -0.0190 0.8477 0.061 Uiso 1 1 d R . .
Cl1 Cl 0.14679(12) 0.19060(5) 0.11885(7) 0.0562(3) Uani 1 1 d . . .
O1 O 0.3206(3) 0.15661(15) 0.1235(2) 0.0675(8) Uani 1 1 d . . .
O2 O 0.0020(4) 0.14124(18) 0.0898(3) 0.0957(11) Uani 1 1 d . . .
O3 O 0.1325(4) 0.2493(2) 0.0509(4) 0.1236(15) Uani 1 1 d . . .
O4 O 0.1305(6) 0.2131(3) 0.2261(3) 0.1335(16) Uani 1 1 d . . .

loop_
_atom_site_aniso_label
_atom_site_aniso_U_11
_atom_site_aniso_U_22
_atom_site_aniso_U_33
_atom_site_aniso_U_23
_atom_site_aniso_U_13
_atom_site_aniso_U_12
N1 0.0406(14) 0.0347(14) 0.0376(14) 0.0003(12) 0.0086(11) -0.0033(11)
N2 0.0555(18) 0.0516(19) 0.0501(17) 0.0027(14) 0.0274(14) -0.0018(14)
N3 0.0426(15) 0.0390(15) 0.0427(16) 0.0006(13) 0.0096(12) 0.0018(12)
N4 0.0477(15) 0.0418(16) 0.0416(16) -0.0017(13) 0.0084(12) -0.0049(12)
N5 0.0466(15) 0.0426(16) 0.0394(15) -0.0018(13) 0.0078(12) -0.0022(12)
C1 0.0463(19) 0.0427(19) 0.0464(19) 0.0050(16) 0.0124(15) 0.0041(15)
C2 0.065(2) 0.0385(19) 0.056(2) -0.0045(17) 0.0118(18) 0.0059(17)
C3 0.063(2) 0.038(2) 0.072(3) -0.0046(18) 0.003(2) -0.0060(17)
C4 0.0452(19) 0.046(2) 0.074(3) 0.0044(19) 0.0146(17) -0.0080(16)
C5 0.0439(18) 0.0407(19) 0.0420(18) 0.0078(15) 0.0121(14) 0.0019(14)
C6 0.0423(17) 0.049(2) 0.0444(19) -0.0021(16) 0.0152(14) 0.0047(15)
C7 0.062(2) 0.071(3) 0.043(2) -0.005(2) 0.0128(17) 0.0126(19)
C8 0.064(2) 0.086(3) 0.047(2) -0.024(2) 0.0046(18) 0.010(2)
C9 0.063(2) 0.056(2) 0.069(3) -0.022(2) -0.001(2) 0.0077(19)
C10 0.055(2) 0.046(2) 0.054(2) -0.0068(17) 0.0014(17) 0.0051(16)
C11 0.0399(17) 0.0416(19) 0.0413(18) -0.0078(15) 0.0061(14) 0.0026(14)
C12 0.0368(16) 0.0361(17) 0.0421(18) -0.0025(15) 0.0069(13) 0.0003(13)
C13 0.052(2) 0.041(2) 0.051(2) -0.0019(17) 0.0110(16) -0.0067(15)
C14 0.056(2) 0.042(2) 0.063(2) -0.0109(18) 0.0076(18) -0.0056(16)
C15 0.054(2) 0.056(2) 0.045(2) -0.0145(18) 0.0016(16) 0.0025(17)
C16 0.055(2) 0.055(2) 0.042(2) 0.0016(17) 0.0093(16) 0.0024(17)
Cl1 0.0516(5) 0.0583(6) 0.0613(6) 0.0114(5) 0.0170(4) 0.0001(4)
O1 0.0593(16) 0.081(2) 0.0656(17) 0.0172(15) 0.0206(12) 0.0143(14)
O2 0.073(2) 0.092(2) 0.115(3) 0.022(2) -0.0107(17) -0.0240(17)
O3 0.071(2) 0.116(3) 0.181(4) 0.099(3) 0.011(2) 0.002(2)
O4 0.128(3) 0.187(4) 0.095(3) -0.030(3) 0.045(2) 0.043(3)

loop_
_atom_type_symbol
_atom_type_description
_atom_type_scat_dispersion_real
_atom_type_scat_dispersion_imag
_atom_type_scat_source
Cl Cl 0.1484 0.1585 'International Tables Vol C Tables 4.2.6.8 and 6.1.1.4'
O O 0.0106 0.0060 'International Tables Vol C Tables 4.2.6.8 and 6.1.1.4'
N N 0.0061 0.0033 'International Tables Vol C Tables 4.2.6.8 and 6.1.1.4'
C C 0.0033 0.0016 'International Tables Vol C Tables 4.2.6.8 and 6.1.1.4'
H H 0.0000 0.0000 'International Tables Vol C Tables 4.2.6.8 and 6.1.1.4'

loop_
_geom_angle_atom_site_label_1
_geom_angle_atom_site_label_2
_geom_angle_atom_site_label_3
_geom_angle
_geom_angle_site_symmetry_1
_geom_angle_site_symmetry_3
_geom_angle_publ_flag
C5 N1 C1 122.8(3) . . ?
C5 N1 H1A 122.6 . . ?
C1 N1 H1A 114.2 . . ?
C5 N2 C6 127.1(3) . . ?
C5 N2 H2A 113.3 . . ?
C6 N2 H2A 118.3 . . ?
N4 N3 C11 115.7(3) . . ?
N3 N4 C12 113.0(3) . . ?
C16 N5 C12 117.1(3) . . ?
N1 C1 C2 120.8(3) . . ?
N1 C1 H1 116.2 . . ?
C2 C1 H1 123.0 . . ?
C1 C2 C3 118.0(3) . . ?
C1 C2 H2 114.8 . . ?
C3 C2 H2 127.1 . . ?
C4 C3 C2 121.1(3) . . ?
C4 C3 H3 123.8 . . ?
C2 C3 H3 115.0 . . ?
C3 C4 C5 119.7(3) . . ?
C3 C4 H4 123.2 . . ?
C5 C4 H4 117.0 . . ?
N1 C5 N2 120.1(3) . . ?
N1 C5 C4 117.5(3) . . ?
N2 C5 C4 122.4(3) . . ?
C7 C6 C11 119.2(3) . . ?
C7 C6 N2 119.8(3) . . ?
C11 C6 N2 120.9(3) . . ?
C8 C7 C6 120.1(4) . . ?
C8 C7 H7 121.2 . . ?
C6 C7 H7 118.6 . . ?
C9 C8 C7 120.4(4) . . ?
C9 C8 H8 124.7 . . ?
C7 C8 H8 114.9 . . ?
C10 C9 C8 120.6(4) . . ?
C10 C9 H9 122.4 . . ?
C8 C9 H9 116.8 . . ?
C9 C10 C11 119.8(4) . . ?
C9 C10 H10 120.9 . . ?
C11 C10 H10 119.3 . . ?
C10 C11 C6 119.8(3) . . ?
C10 C11 N3 124.4(3) . . ?
C6 C11 N3 115.7(3) . . ?
N5 C12 C13 123.2(3) . . ?
N5 C12 N4 112.3(3) . . ?
C13 C12 N4 124.5(3) . . ?
C14 C13 C12 118.1(3) . . ?
C14 C13 H13 122.1 . . ?
C12 C13 H13 119.8 . . ?
C15 C14 C13 119.2(3) . . ?
C15 C14 H14 126.8 . . ?
C13 C14 H14 113.8 . . ?
C14 C15 C16 119.0(3) . . ?
C14 C15 H15 122.6 . . ?
C16 C15 H15 118.4 . . ?
N5 C16 C15 123.3(3) . . ?
N5 C16 H16 115.6 . . ?
C15 C16 H16 120.6 . . ?
O3 Cl1 O2 112.2(2) . . ?
O3 Cl1 O1 111.98(18) . . ?
O2 Cl1 O1 110.4(2) . . ?
O3 Cl1 O4 109.1(3) . . ?
O2 Cl1 O4 106.0(3) . . ?
O1 Cl1 O4 106.9(2) . . ?

loop_
_geom_bond_atom_site_label_1
_geom_bond_atom_site_label_2
_geom_bond_distance
_geom_bond_site_symmetry_2
_geom_bond_publ_flag
N1 C5 1.335(4) . ?
N1 C1 1.345(4) . ?
N1 H1A 0.7900 . ?
N2 C5 1.350(4) . ?
N2 C6 1.406(4) . ?
N2 H2A 0.7710 . ?
N3 N4 1.246(3) . ?
N3 C11 1.413(4) . ?
N4 C12 1.427(4) . ?
N5 C16 1.332(4) . ?
N5 C12 1.336(4) . ?
C1 C2 1.349(5) . ?
C1 H1 0.9208 . ?
C2 C3 1.376(5) . ?
C2 H2 0.8143 . ?
C3 C4 1.355(5) . ?
C3 H3 0.8431 . ?
C4 C5 1.395(5) . ?
C4 H4 0.9228 . ?
C6 C7 1.383(5) . ?
C6 C11 1.400(4) . ?
C7 C8 1.374(6) . ?
C7 H7 0.8613 . ?
C8 C9 1.372(6) . ?
C8 H8 0.9422 . ?
C9 C10 1.371(5) . ?
C9 H9 0.9470 . ?
C10 C11 1.385(5) . ?
C10 H10 0.8853 . ?
C12 C13 1.381(4) . ?
C13 C14 1.377(5) . ?
C13 H13 0.9416 . ?
C14 C15 1.365(5) . ?
C14 H14 0.9600 . ?
C15 C16 1.370(5) . ?
C15 H15 0.9469 . ?
C16 H16 0.9167 . ?
Cl1 O3 1.393(3) . ?
Cl1 O2 1.422(3) . ?
Cl1 O1 1.422(3) . ?
Cl1 O4 1.427(3) . ?

loop_
_geom_hbond_atom_site_label_D
_geom_hbond_atom_site_label_H
_geom_hbond_atom_site_label_A
_geom_hbond_distance_DH
_geom_hbond_distance_HA
_geom_hbond_distance_DA
_geom_hbond_angle_DHA
_geom_hbond_site_symmetry_A
N1 H1A N5 0.79 2.10 2.868(4) 164.4 3_656
N2 H2A O2 0.77 2.32 3.034(4) 154.3 1_655

loop_
_geom_torsion_atom_site_label_1
_geom_torsion_atom_site_label_2
_geom_torsion_atom_site_label_3
_geom_torsion_atom_site_label_4
_geom_torsion
_geom_torsion_site_symmetry_1
_geom_torsion_site_symmetry_2
_geom_torsion_site_symmetry_3
_geom_torsion_site_symmetry_4
_geom_torsion_publ_flag
C11 N3 N4 C12 179.5(2) . . . . ?
C5 N1 C1 C2 -0.4(5) . . . . ?
N1 C1 C2 C3 1.3(5) . . . . ?
C1 C2 C3 C4 -0.3(6) . . . . ?
C2 C3 C4 C5 -1.7(6) . . . . ?
C1 N1 C5 N2 179.0(3) . . . . ?
C1 N1 C5 C4 -1.6(4) . . . . ?
C6 N2 C5 N1 -24.7(5) . . . . ?
C6 N2 C5 C4 156.0(3) . . . . ?
C3 C4 C5 N1 2.6(5) . . . . ?
C3 C4 C5 N2 -178.0(3) . . . . ?
C5 N2 C6 C7 137.7(3) . . . . ?
C5 N2 C6 C11 -45.1(5) . . . . ?
C11 C6 C7 C8 0.8(5) . . . . ?
N2 C6 C7 C8 178.0(3) . . . . ?
C6 C7 C8 C9 1.2(6) . . . . ?
C7 C8 C9 C10 -1.6(6) . . . . ?
C8 C9 C10 C11 0.0(5) . . . . ?
C9 C10 C11 C6 2.0(5) . . . . ?
C9 C10 C11 N3 -173.7(3) . . . . ?
C7 C6 C11 C10 -2.3(5) . . . . ?
N2 C6 C11 C10 -179.6(3) . . . . ?
C7 C6 C11 N3 173.7(3) . . . . ?
N2 C6 C11 N3 -3.5(4) . . . . ?
N4 N3 C11 C10 -16.4(4) . . . . ?
N4 N3 C11 C6 167.7(3) . . . . ?
C16 N5 C12 C13 -2.5(5) . . . . ?
C16 N5 C12 N4 178.4(3) . . . . ?
N3 N4 C12 N5 -178.9(3) . . . . ?
N3 N4 C12 C13 1.9(4) . . . . ?
N5 C12 C13 C14 1.4(5) . . . . ?
N4 C12 C13 C14 -179.5(3) . . . . ?
C12 C13 C14 C15 0.5(5) . . . . ?
C13 C14 C15 C16 -1.2(5) . . . . ?
C12 N5 C16 C15 1.7(5) . . . . ?
C14 C15 C16 N5 0.1(5) . . . . ?

loop_
_cod_related_entry_id
_cod_related_entry_database
_cod_related_entry_code
1 ChemSpider 30660935
